data_8104061
loop_
_publ_author_name
'Walther, R.'
'Deiseroth, H.J.'

_publ_section_title
;
 Crystal structure of thallium triindium pentasulfide, Tl In3 S5
;
_journal_name_full 'Zeitschrift fuer Kristallographie (149,1979-)'
_journal_page_first 49
_journal_page_last 49
_journal_volume 211
_journal_year 1996
_chemical_formula_sum 'In3 S5 Tl'
_chemical_name_systematic 'Tl In3 S5'
_space_group_IT_number 12
_symmetry_space_group_name_Hall '-C 2y'
_symmetry_space_group_name_H-M 'C 1 2/m 1'
_cell_angle_alpha 90
_cell_angle_beta 121.39
_cell_angle_gamma 90
_cell_formula_units_Z 4
_cell_length_a 20.258
_cell_length_b 3.8259
_cell_length_c 12.821
_cell_volume 848.258
_citation_journal_id_ASTM ZEKRDZ
_cod_data_source_file Walther_ZEKRDZ_1996_1858.cif
_cod_data_source_block In3S5Tl1
_cod_original_cell_volume 848.2575
_cod_original_formula_sum 'In3 S5 Tl1'
_cod_database_code 8104061

loop_
_symmetry_equiv_pos_as_xyz
x,y,z
-x,y,-z
-x,-y,-z
x,-y,z
x+1/2,y+1/2,z
-x+1/2,y+1/2,-z
-x+1/2,-y+1/2,-z
x+1/2,-y+1/2,z

loop_
_atom_site_label
_atom_site_type_symbol
_atom_site_fract_x
_atom_site_fract_y
_atom_site_fract_z
_atom_site_occupancy
_atom_site_U_iso_or_equiv
In1 In+3 0 0 0 1 0.0
In3 In+3 0.66348 0 0.40172 1 0.0
S5 S-2 0.7603 0 0.6296 1 0.0
S1 S-2 0.4353 0 0.8444 1 0.0
Tl1 Tl+1 0.76002 0 0.19226 1 0.0
In4 In+3 0.54711 0 0.80427 1 0.0
S2 S-2 0.1157 0 0.9498 1 0.0
S4 S-2 0.41087 0 0.3444 1 0.0
S3 S-2 0.07125 0 0.3867 1 0.0
In2 In+3 0 0 0.5 1 0.0
